data_2227015
loop_
_publ_author_name
'Yu, Ying-Hui'
'Gao, Jin-Sheng'
'Wang, Li-Xin'
'Liu, Ying'
'Hou, Guang-Feng'

_publ_section_title
;
 [1,2-Bis(2-pyridylmethoxy)benzene-\k^4^<i>N</i>,<i>O</i>,<i>O</i>',<i>N</i>']bis(nitrato-\k<i>O</i>)copper(II)
;
_journal_coeditor_code NG2792
_journal_issue 8
_journal_name_full 'Acta Crystallographica Section E'
_journal_page_first m872
_journal_paper_doi 10.1107/S1600536810024773
_journal_volume 66
_journal_year 2010
_chemical_formula_iupac '[Cu (N O3)2 (C18 H16 N2 O2)]'
_chemical_formula_moiety 'C18 H16 Cu N4 O8'
_chemical_formula_sum 'C18 H16 Cu N4 O8'
_chemical_formula_weight 479.90
_chemical_name_systematic
;
[1,2-Bis(2-pyridylmethoxy)benzene-
\k^4^<i>N</i>,<i>O</i>,<i>O</i>',<i>N</i>']bis(nitrato-\k<i>O</i>)copper(II)
;
_space_group_IT_number 2
_symmetry_cell_setting triclinic
_symmetry_space_group_name_Hall '-P 1'
_symmetry_space_group_name_H-M 'P -1'
_atom_sites_solution_hydrogens geom
_atom_sites_solution_primary direct
_atom_sites_solution_secondary difmap
_audit_creation_method SHELXL-97
_cell_angle_alpha 78.75(2)
_cell_angle_beta 77.590(19)
_cell_angle_gamma 76.54(2)
_cell_formula_units_Z 2
_cell_length_a 8.621(5)
_cell_length_b 10.826(6)
_cell_length_c 10.887(6)
_cell_measurement_reflns_used 6858
_cell_measurement_temperature 291(2)
_cell_measurement_theta_max 27.52
_cell_measurement_theta_min 3.40
_cell_volume 953.8(9)
_computing_cell_refinement 'RAPID-AUTO (Rigaku, 1998)'
_computing_data_collection 'RAPID-AUTO (Rigaku, 1998)'
_computing_data_reduction 'CrystalClear (Rigaku/MSC, 2002)'
_computing_molecular_graphics 'SHELXTL (Sheldrick, 2008)'
_computing_publication_material 'SHELXL97 (Sheldrick, 2008)'
_computing_structure_refinement 'SHELXL97 (Sheldrick, 2008)'
_computing_structure_solution 'SHELXS97 (Sheldrick, 2008)'
_diffrn_ambient_temperature 291(2)
_diffrn_measured_fraction_theta_full 0.990
_diffrn_measured_fraction_theta_max 0.990
_diffrn_measurement_device_type 'Rigaku R-AXIS RAPID'
_diffrn_measurement_method '\w scan'
_diffrn_radiation_monochromator graphite
_diffrn_radiation_source 'fine-focus sealed tube'
_diffrn_radiation_type MoK\a
_diffrn_radiation_wavelength 0.71073
_diffrn_reflns_av_R_equivalents 0.0385
_diffrn_reflns_av_sigmaI/netI 0.0519
_diffrn_reflns_limit_h_max 10
_diffrn_reflns_limit_h_min -11
_diffrn_reflns_limit_k_max 14
_diffrn_reflns_limit_k_min -13
_diffrn_reflns_limit_l_max 14
_diffrn_reflns_limit_l_min -14
_diffrn_reflns_number 9416
_diffrn_reflns_theta_full 27.47
_diffrn_reflns_theta_max 27.47
_diffrn_reflns_theta_min 3.40
_diffrn_standards_decay_% 0
_diffrn_standards_interval_count 0
_diffrn_standards_interval_time 0
_diffrn_standards_number 0
_exptl_absorpt_coefficient_mu 1.203
_exptl_absorpt_correction_T_max 0.8081
_exptl_absorpt_correction_T_min 0.7054
_exptl_absorpt_correction_type multi-scan
_exptl_absorpt_process_details '(ABSCOR; Higashi, 1995)'
_exptl_crystal_colour blue
_exptl_crystal_density_diffrn 1.671
_exptl_crystal_density_method 'not measured'
_exptl_crystal_description block
_exptl_crystal_F_000 490
_exptl_crystal_size_max 0.31
_exptl_crystal_size_mid 0.30
_exptl_crystal_size_min 0.19
_refine_diff_density_max 0.454
_refine_diff_density_min -0.403
_refine_ls_extinction_method none
_refine_ls_goodness_of_fit_ref 1.039
_refine_ls_hydrogen_treatment constr
_refine_ls_matrix_type full
_refine_ls_number_parameters 280
_refine_ls_number_reflns 4314
_refine_ls_number_restraints 0
_refine_ls_restrained_S_all 1.039
_refine_ls_R_factor_all 0.0721
_refine_ls_R_factor_gt 0.0458
_refine_ls_shift/su_max 0.001
_refine_ls_shift/su_mean 0.000
_refine_ls_structure_factor_coef Fsqd
_refine_ls_weighting_details 'calc w=1/[\s^2^(Fo^2^)+(0.0521P)^2^+0.2381P] where P=(Fo^2^+2Fc^2^)/3'
_refine_ls_weighting_scheme calc
_refine_ls_wR_factor_gt 0.1005
_refine_ls_wR_factor_ref 0.1108
_reflns_number_gt 3150
_reflns_number_total 4314
_reflns_threshold_expression I>2sigma(I)
_cod_data_source_file ng2792.cif
_cod_data_source_block I
_cod_database_code 2227015
_cod_database_fobs_code 2227015

loop_
_symmetry_equiv_pos_as_xyz
'x, y, z'
'-x, -y, -z'

loop_
_atom_site_type_symbol
_atom_site_label
_atom_site_fract_x
_atom_site_fract_y
_atom_site_fract_z
_atom_site_U_iso_or_equiv
_atom_site_adp_type
_atom_site_calc_flag
_atom_site_refinement_flags
_atom_site_occupancy
_atom_site_disorder_assembly
_atom_site_disorder_group
C C1 0.5717(4) 0.6307(3) 0.2015(3) 0.0476(8) Uani d . 1 . .
H H1 0.5016 0.5749 0.2394 0.057 Uiso calc R 1 . .
C C2 0.7258(4) 0.5802(4) 0.1445(3) 0.0562(9) Uani d . 1 . .
H H2 0.7589 0.4923 0.1434 0.067 Uiso calc R 1 . .
C C3 0.8307(4) 0.6624(4) 0.0890(3) 0.0551(9) Uani d . 1 . .
H H3 0.9350 0.6308 0.0486 0.066 Uiso calc R 1 . .
C C4 0.7797(4) 0.7903(4) 0.0941(3) 0.0483(8) Uani d . 1 . .
H H4 0.8498 0.8465 0.0582 0.058 Uiso calc R 1 . .
C C5 0.6229(3) 0.8369(3) 0.1529(3) 0.0379(7) Uani d . 1 . .
C C6 0.5702(3) 0.9769(3) 0.1585(3) 0.0437(7) Uani d . 1 . .
H H6A 0.6479 1.0057 0.1933 0.052 Uiso calc R 1 . .
H H6B 0.5667 1.0237 0.0732 0.052 Uiso calc R 1 . .
C C7 0.3364(4) 1.1288(3) 0.2277(3) 0.0438(7) Uani d . 1 . .
C C8 0.4092(4) 1.2346(3) 0.1885(3) 0.0523(8) Uani d . 1 . .
H H8 0.5211 1.2240 0.1634 0.063 Uiso calc R 1 . .
C C9 0.3133(5) 1.3562(4) 0.1871(4) 0.0620(10) Uani d . 1 . .
H H9 0.3610 1.4279 0.1607 0.074 Uiso calc R 1 . .
C C10 0.1485(5) 1.3722(4) 0.2244(3) 0.0586(9) Uani d . 1 . .
H H10 0.0852 1.4546 0.2224 0.070 Uiso calc R 1 . .
C C11 0.0755(4) 1.2666(3) 0.2649(3) 0.0490(8) Uani d . 1 . .
H H11 -0.0363 1.2776 0.2898 0.059 Uiso calc R 1 . .
C C12 0.1699(4) 1.1457(3) 0.2678(3) 0.0424(7) Uani d . 1 . .
C C13 -0.0517(4) 1.0379(3) 0.3337(3) 0.0481(8) Uani d . 1 . .
H H13A -0.0955 1.0785 0.2574 0.058 Uiso calc R 1 . .
H H13B -0.1040 1.0888 0.4009 0.058 Uiso calc R 1 . .
C C14 -0.0837(3) 0.9041(3) 0.3722(3) 0.0407(7) Uani d . 1 . .
C C15 -0.2393(4) 0.8881(4) 0.4305(3) 0.0555(10) Uani d . 1 . .
H H15 -0.3201 0.9587 0.4495 0.067 Uiso calc R 1 . .
C C16 -0.2722(4) 0.7667(5) 0.4595(3) 0.0633(11) Uani d . 1 . .
H H16 -0.3756 0.7541 0.4984 0.076 Uiso calc R 1 . .
C C17 -0.1513(5) 0.6645(4) 0.4307(3) 0.0626(11) Uani d . 1 . .
H H17 -0.1724 0.5819 0.4475 0.075 Uiso calc R 1 . .
C C18 0.0027(4) 0.6850(4) 0.3761(3) 0.0486(8) Uani d . 1 . .
H H18 0.0850 0.6147 0.3588 0.058 Uiso calc R 1 . .
Cu Cu1 0.27619(4) 0.81850(4) 0.27623(3) 0.03697(13) Uani d . 1 . .
N N1 0.5180(3) 0.7571(3) 0.2049(2) 0.0391(6) Uani d . 1 . .
N N2 0.0374(3) 0.8036(3) 0.3473(2) 0.0399(6) Uani d . 1 . .
N N3 0.3327(3) 0.6879(3) 0.5135(3) 0.0522(7) Uani d . 1 . .
N N4 0.2099(3) 0.7793(3) 0.0525(3) 0.0485(7) Uani d . 1 . .
O O1 0.4174(3) 1.0028(2) 0.2342(2) 0.0579(7) Uani d . 1 . .
O O2 0.1161(3) 1.0317(2) 0.3109(2) 0.0541(6) Uani d . 1 . .
O O3 0.3212(3) 0.8020(2) 0.4491(2) 0.0479(5) Uani d . 1 . .
O O4 0.3539(4) 0.6751(3) 0.6242(2) 0.0797(9) Uani d . 1 . .
O O5 0.3246(3) 0.5986(3) 0.4623(3) 0.0697(7) Uani d . 1 . .
O O6 0.2278(3) 0.8736(2) 0.1024(2) 0.0483(5) Uani d . 1 . .
O O7 0.2304(3) 0.6710(3) 0.1141(2) 0.0646(7) Uani d . 1 . .
O O8 0.1728(3) 0.8034(3) -0.0531(2) 0.0794(9) Uani d . 1 . .

loop_
_atom_site_aniso_label
_atom_site_aniso_U_11
_atom_site_aniso_U_22
_atom_site_aniso_U_33
_atom_site_aniso_U_12
_atom_site_aniso_U_13
_atom_site_aniso_U_23
C1 0.0415(17) 0.044(2) 0.0546(19) -0.0102(15) -0.0042(15) -0.0046(15)
C2 0.049(2) 0.052(2) 0.062(2) 0.0012(16) -0.0054(17) -0.0134(17)
C3 0.0343(17) 0.074(3) 0.0494(19) -0.0028(17) 0.0021(15) -0.0115(18)
C4 0.0292(15) 0.064(2) 0.0468(17) -0.0116(15) -0.0014(14) 0.0001(16)
C5 0.0279(14) 0.0487(19) 0.0345(14) -0.0105(13) -0.0050(12) 0.0028(13)
C6 0.0327(15) 0.050(2) 0.0473(17) -0.0182(14) -0.0010(14) -0.0005(14)
C7 0.0417(16) 0.0371(18) 0.0511(18) -0.0123(14) -0.0040(14) -0.0024(14)
C8 0.0495(19) 0.047(2) 0.060(2) -0.0182(16) -0.0063(16) -0.0008(16)
C9 0.078(3) 0.040(2) 0.075(2) -0.0217(19) -0.018(2) -0.0074(18)
C10 0.078(3) 0.0350(19) 0.064(2) -0.0062(18) -0.020(2) -0.0064(16)
C11 0.0487(19) 0.047(2) 0.0480(18) -0.0010(15) -0.0106(15) -0.0081(15)
C12 0.0436(17) 0.0357(17) 0.0473(17) -0.0096(14) -0.0070(14) -0.0036(13)
C13 0.0330(16) 0.056(2) 0.0500(18) -0.0058(14) -0.0041(14) -0.0025(16)
C14 0.0326(15) 0.059(2) 0.0325(14) -0.0162(15) -0.0063(12) -0.0020(14)
C15 0.0326(16) 0.091(3) 0.0423(17) -0.0185(18) -0.0011(14) -0.0079(18)
C16 0.0415(19) 0.107(3) 0.049(2) -0.042(2) -0.0039(16) 0.001(2)
C17 0.066(2) 0.088(3) 0.0475(19) -0.054(2) -0.0157(18) 0.0114(19)
C18 0.0539(19) 0.056(2) 0.0432(17) -0.0319(17) -0.0090(15) 0.0012(15)
Cu1 0.02889(19) 0.0399(2) 0.0400(2) -0.01305(15) 0.00069(14) -0.00118(15)
N1 0.0303(12) 0.0465(16) 0.0378(13) -0.0102(11) -0.0027(10) -0.0007(11)
N2 0.0350(13) 0.0520(16) 0.0342(12) -0.0213(12) -0.0021(11) 0.0005(11)
N3 0.0310(13) 0.065(2) 0.0543(17) -0.0149(13) 0.0011(13) 0.0023(15)
N4 0.0308(13) 0.071(2) 0.0424(15) -0.0182(14) -0.0001(12) -0.0039(15)
O1 0.0366(12) 0.0384(13) 0.0859(17) -0.0129(10) 0.0161(12) -0.0025(12)
O2 0.0341(11) 0.0381(13) 0.0834(17) -0.0103(10) 0.0038(11) -0.0055(12)
O3 0.0424(12) 0.0532(15) 0.0473(12) -0.0145(11) -0.0035(10) -0.0044(11)
O4 0.0758(19) 0.110(3) 0.0458(15) -0.0190(18) -0.0146(14) 0.0102(15)
O5 0.0650(17) 0.0577(18) 0.0864(19) -0.0236(14) -0.0116(15) 0.0006(15)
O6 0.0458(12) 0.0476(14) 0.0471(12) -0.0159(11) -0.0040(10) 0.0069(10)
O7 0.0703(17) 0.0573(17) 0.0655(16) -0.0189(14) -0.0083(13) -0.0044(14)
O8 0.0679(18) 0.134(3) 0.0429(14) -0.0424(19) -0.0161(13) 0.0037(15)

loop_
_atom_type_symbol
_atom_type_description
_atom_type_scat_dispersion_real
_atom_type_scat_dispersion_imag
_atom_type_scat_source
C C 0.0033 0.0016 'International Tables Vol C Tables 4.2.6.8 and 6.1.1.4'
H H 0.0000 0.0000 'International Tables Vol C Tables 4.2.6.8 and 6.1.1.4'
Cu Cu 0.3201 1.2651 'International Tables Vol C Tables 4.2.6.8 and 6.1.1.4'
N N 0.0061 0.0033 'International Tables Vol C Tables 4.2.6.8 and 6.1.1.4'
O O 0.0106 0.0060 'International Tables Vol C Tables 4.2.6.8 and 6.1.1.4'

loop_
_geom_angle_atom_site_label_1
_geom_angle_atom_site_label_2
_geom_angle_atom_site_label_3
_geom_angle_site_symmetry_1
_geom_angle_site_symmetry_3
_geom_angle
_geom_angle_publ_flag
N1 C1 C2 . . 122.8(3) ?
N1 C1 H1 . . 118.6 ?
C2 C1 H1 . . 118.6 ?
C1 C2 C3 . . 118.8(3) ?
C1 C2 H2 . . 120.6 ?
C3 C2 H2 . . 120.6 ?
C4 C3 C2 . . 119.2(3) ?
C4 C3 H3 . . 120.4 ?
C2 C3 H3 . . 120.4 ?
C3 C4 C5 . . 120.0(3) ?
C3 C4 H4 . . 120.0 ?
C5 C4 H4 . . 120.0 ?
N1 C5 C4 . . 121.1(3) ?
N1 C5 C6 . . 119.8(3) ?
C4 C5 C6 . . 119.1(3) ?
O1 C6 C5 . . 110.5(2) ?
O1 C6 H6A . . 109.5 ?
C5 C6 H6A . . 109.5 ?
O1 C6 H6B . . 109.5 ?
C5 C6 H6B . . 109.5 ?
H6A C6 H6B . . 108.1 ?
O1 C7 C8 . . 125.0(3) ?
O1 C7 C12 . . 114.9(3) ?
C8 C7 C12 . . 120.0(3) ?
C9 C8 C7 . . 119.0(3) ?
C9 C8 H8 . . 120.5 ?
C7 C8 H8 . . 120.5 ?
C10 C9 C8 . . 120.6(3) ?
C10 C9 H9 . . 119.7 ?
C8 C9 H9 . . 119.7 ?
C9 C10 C11 . . 120.5(4) ?
C9 C10 H10 . . 119.8 ?
C11 C10 H10 . . 119.8 ?
C12 C11 C10 . . 119.3(3) ?
C12 C11 H11 . . 120.4 ?
C10 C11 H11 . . 120.4 ?
C11 C12 O2 . . 126.0(3) ?
C11 C12 C7 . . 120.5(3) ?
O2 C12 C7 . . 113.4(3) ?
O2 C13 C14 . . 108.8(3) ?
O2 C13 H13A . . 109.9 ?
C14 C13 H13A . . 109.9 ?
O2 C13 H13B . . 109.9 ?
C14 C13 H13B . . 109.9 ?
H13A C13 H13B . . 108.3 ?
N2 C14 C15 . . 122.0(3) ?
N2 C14 C13 . . 119.4(2) ?
C15 C14 C13 . . 118.6(3) ?
C16 C15 C14 . . 119.1(4) ?
C16 C15 H15 . . 120.4 ?
C14 C15 H15 . . 120.4 ?
C17 C16 C15 . . 119.2(3) ?
C17 C16 H16 . . 120.4 ?
C15 C16 H16 . . 120.4 ?
C16 C17 C18 . . 119.5(4) ?
C16 C17 H17 . . 120.3 ?
C18 C17 H17 . . 120.3 ?
N2 C18 C17 . . 122.1(4) ?
N2 C18 H18 . . 119.0 ?
C17 C18 H18 . . 119.0 ?
O3 Cu1 O6 . . 168.05(10) ?
O3 Cu1 N1 . . 91.68(10) ?
O6 Cu1 N1 . . 90.92(10) ?
O3 Cu1 N2 . . 91.37(9) ?
O6 Cu1 N2 . . 90.77(10) ?
N1 Cu1 N2 . . 157.09(11) ?
O3 Cu1 O2 . . 85.99(10) ?
O6 Cu1 O2 . . 83.59(10) ?
N1 Cu1 O2 . . 131.82(9) ?
N2 Cu1 O2 . . 71.06(9) ?
O3 Cu1 O1 . . 83.11(9) ?
O6 Cu1 O1 . . 86.74(9) ?
N1 Cu1 O1 . . 70.71(9) ?
N2 Cu1 O1 . . 132.20(9) ?
O2 Cu1 O1 . . 61.22(8) ?
O3 Cu1 O7 . . 140.28(9) ?
O6 Cu1 O7 . . 51.65(10) ?
N1 Cu1 O7 . . 83.49(10) ?
N2 Cu1 O7 . . 79.70(9) ?
O2 Cu1 O7 . . 125.77(9) ?
O1 Cu1 O7 . . 130.79(8) ?
C1 N1 C5 . . 118.1(3) ?
C1 N1 Cu1 . . 117.6(2) ?
C5 N1 Cu1 . . 124.1(2) ?
C14 N2 C18 . . 118.0(3) ?
C14 N2 Cu1 . . 124.1(2) ?
C18 N2 Cu1 . . 117.8(2) ?
O5 N3 O4 . . 123.7(3) ?
O5 N3 O3 . . 119.2(3) ?
O4 N3 O3 . . 117.0(3) ?
O8 N4 O7 . . 123.4(3) ?
O8 N4 O6 . . 118.3(3) ?
O7 N4 O6 . . 118.3(3) ?
C7 O1 C6 . . 117.7(2) ?
C7 O1 Cu1 . . 123.01(18) ?
C6 O1 Cu1 . . 112.23(19) ?
C12 O2 C13 . . 117.3(3) ?
C12 O2 Cu1 . . 124.99(18) ?
C13 O2 Cu1 . . 113.57(19) ?
N3 O3 Cu1 . . 115.3(2) ?
N4 O6 Cu1 . . 112.66(19) ?
N4 O7 Cu1 . . 77.37(19) ?

loop_
_geom_bond_atom_site_label_1
_geom_bond_atom_site_label_2
_geom_bond_site_symmetry_2
_geom_bond_distance
_geom_bond_publ_flag
C1 N1 . 1.344(4) ?
C1 C2 . 1.374(4) ?
C1 H1 . 0.9300 ?
C2 C3 . 1.380(5) ?
C2 H2 . 0.9300 ?
C3 C4 . 1.359(5) ?
C3 H3 . 0.9300 ?
C4 C5 . 1.389(4) ?
C4 H4 . 0.9300 ?
C5 N1 . 1.355(4) ?
C5 C6 . 1.487(5) ?
C6 O1 . 1.395(3) ?
C6 H6A . 0.9700 ?
C6 H6B . 0.9700 ?
C7 O1 . 1.376(4) ?
C7 C8 . 1.385(4) ?
C7 C12 . 1.387(4) ?
C8 C9 . 1.381(5) ?
C8 H8 . 0.9300 ?
C9 C10 . 1.371(5) ?
C9 H9 . 0.9300 ?
C10 C11 . 1.384(5) ?
C10 H10 . 0.9300 ?
C11 C12 . 1.370(5) ?
C11 H11 . 0.9300 ?
C12 O2 . 1.380(4) ?
C13 O2 . 1.403(4) ?
C13 C14 . 1.500(5) ?
C13 H13A . 0.9700 ?
C13 H13B . 0.9700 ?
C14 N2 . 1.346(4) ?
C14 C15 . 1.390(4) ?
C15 C16 . 1.371(6) ?
C15 H15 . 0.9300 ?
C16 C17 . 1.366(6) ?
C16 H16 . 0.9300 ?
C17 C18 . 1.383(4) ?
C17 H17 . 0.9300 ?
C18 N2 . 1.348(4) ?
C18 H18 . 0.9300 ?
Cu1 O3 . 1.968(2) yes
Cu1 O6 . 1.973(2) yes
Cu1 N1 . 2.062(3) yes
Cu1 N2 . 2.070(2) yes
Cu1 O2 . 2.451(3) yes
Cu1 O1 . 2.491(2) yes
Cu1 O7 . 2.742(3) yes
N3 O5 . 1.229(4) ?
N3 O4 . 1.233(4) ?
N3 O3 . 1.290(4) ?
N4 O8 . 1.223(4) ?
N4 O7 . 1.226(4) ?
N4 O6 . 1.298(4) ?

loop_
_geom_hbond_atom_site_label_D
_geom_hbond_atom_site_label_H
_geom_hbond_atom_site_label_A
_geom_hbond_site_symmetry_A
_geom_hbond_distance_DH
_geom_hbond_distance_HA
_geom_hbond_distance_DA
_geom_hbond_angle_DHA
_geom_hbond_publ_flag
C6 H6B O6 2_675 0.97 2.58 3.333(4) 134.5 no
C13 H13A O8 2_575 0.97 2.48 3.444(5) 171.8 no
C13 H13B O3 2_576 0.97 2.45 3.370(4) 159.2 no
C17 H17 O5 2_566 0.93 2.53 3.412(5) 158.8 no
